data_7155070
loop_
_publ_author_name
'Wang, Wen-Bo'
'Zhu, Yan-Shuo'
'Guo, Sheng-Qiang'
'Wang, Qi-Lin'
'Bu, Zhan-Wei'

_publ_section_title
;
 A FeCl3-catalyzed highly regioselective 1,2-addition/substitution
 sequence for the construction of coumarin-substituted
 bis(indolyl)methanes.
;
_journal_issue 19
_journal_name_full 'Organic &amp; biomolecular chemistry'
_journal_page_first 4420
_journal_page_last 4425
_journal_paper_doi 10.1039/c6ob00515b
_journal_volume 14
_journal_year 2016
_chemical_formula_sum 'C41 H32 N2 O2'
_chemical_formula_weight 584.69
_chemical_name_systematic
; 
 ? 
;
_space_group_IT_number 2
_symmetry_cell_setting triclinic
_symmetry_space_group_name_Hall '-P 1'
_symmetry_space_group_name_H-M 'P -1'
_atom_sites_solution_hydrogens geom
_atom_sites_solution_primary direct
_atom_sites_solution_secondary difmap
_audit_creation_method SHELXL-97
_audit_update_record
;
2016-01-26 deposited with the CCDC.
2016-04-11 downloaded from the CCDC.
;
_cell_angle_alpha 76.842(2)
_cell_angle_beta 66.138(2)
_cell_angle_gamma 62.478(2)
_cell_formula_units_Z 2
_cell_length_a 11.9786(15)
_cell_length_b 12.3683(16)
_cell_length_c 12.7772(17)
_cell_measurement_reflns_used 3673
_cell_measurement_temperature 296(2)
_cell_measurement_theta_max 28.10
_cell_measurement_theta_min 2.49
_cell_volume 1533.3(3)
_computing_cell_refinement 'Bruker SAINT'
_computing_data_collection 'Bruker APEX2'
_computing_data_reduction 'Bruker SAINT'
_computing_molecular_graphics 'Bruker SHELXTL'
_computing_publication_material 'Bruker SHELXTL'
_computing_structure_refinement 'SHELXL-97 (Sheldrick, 2008)'
_computing_structure_solution 'SHELXS-97 (Sheldrick, 2008)'
_diffrn_ambient_temperature 296(2)
_diffrn_measured_fraction_theta_full 0.995
_diffrn_measured_fraction_theta_max 0.995
_diffrn_measurement_device_type 'Bruker APEX-II CCD'
_diffrn_measurement_method '\f and \w scans'
_diffrn_radiation_monochromator graphite
_diffrn_radiation_source 'fine-focus sealed tube'
_diffrn_radiation_type MoK\a
_diffrn_radiation_wavelength 0.71073
_diffrn_reflns_av_R_equivalents 0.0163
_diffrn_reflns_av_sigmaI/netI 0.0321
_diffrn_reflns_limit_h_max 14
_diffrn_reflns_limit_h_min -10
_diffrn_reflns_limit_k_max 14
_diffrn_reflns_limit_k_min -13
_diffrn_reflns_limit_l_max 15
_diffrn_reflns_limit_l_min -9
_diffrn_reflns_number 7881
_diffrn_reflns_theta_full 25.00
_diffrn_reflns_theta_max 25.00
_diffrn_reflns_theta_min 1.74
_exptl_absorpt_coefficient_mu 0.078
_exptl_absorpt_correction_T_max 0.9846
_exptl_absorpt_correction_T_min 0.9696
_exptl_absorpt_correction_type multi-scan
_exptl_absorpt_process_details SADABS
_exptl_crystal_colour COLORLESS
_exptl_crystal_density_diffrn 1.266
_exptl_crystal_density_method 'not measured'
_exptl_crystal_description BLOCK
_exptl_crystal_F_000 616
_exptl_crystal_size_max 0.40
_exptl_crystal_size_mid 0.25
_exptl_crystal_size_min 0.20
_refine_diff_density_max 0.217
_refine_diff_density_min -0.188
_refine_diff_density_rms 0.039
_refine_ls_extinction_method none
_refine_ls_goodness_of_fit_ref 1.026
_refine_ls_hydrogen_treatment constr
_refine_ls_matrix_type full
_refine_ls_number_parameters 406
_refine_ls_number_reflns 5368
_refine_ls_number_restraints 0
_refine_ls_restrained_S_all 1.026
_refine_ls_R_factor_all 0.0533
_refine_ls_R_factor_gt 0.0416
_refine_ls_shift/su_max 0.000
_refine_ls_shift/su_mean 0.000
_refine_ls_structure_factor_coef Fsqd
_refine_ls_weighting_details 'calc w=1/[\s^2^(Fo^2^)+(0.0723P)^2^+0.2382P] where P=(Fo^2^+2Fc^2^)/3'
_refine_ls_weighting_scheme calc
_refine_ls_wR_factor_gt 0.1180
_refine_ls_wR_factor_ref 0.1292
_reflns_number_gt 4314
_reflns_number_total 5368
_reflns_threshold_expression >2sigma(I)
_cod_data_source_file c6ob00515b2.cif
_cod_data_source_block wql1
_cod_depositor_comments
;
The following automatic conversions were performed:

'_symmetry_cell_setting' value 'Triclinic' changed to 'triclinic'
according to
/usr/data/users/saulius/crontab/automatic-downloads/rss-feeds/RSC/lib/dictionaries/cif_core.dic
dictionary named 'cif_core.dic' version 2.4.2 from 2011-04-26.

'_exptl_absorpt_correction_type' value 'Multi-scan' changed to
'multi-scan' according to
/usr/data/users/saulius/crontab/automatic-downloads/rss-feeds/RSC/lib/dictionaries/cif_core.dic
dictionary named 'cif_core.dic' version 2.4.2 from 2011-04-26.

Automatic conversion script
Id: cif_fix_values 4268 2015-11-12 08:31:59Z antanas 

 Adding full bibliography for 7155070.cif.
;
_cod_original_sg_symbol_H-M P-1
_cod_database_code 7155070

loop_
_symmetry_equiv_pos_as_xyz
'x, y, z'
'-x, -y, -z'

loop_
_atom_site_label
_atom_site_type_symbol
_atom_site_fract_x
_atom_site_fract_y
_atom_site_fract_z
_atom_site_U_iso_or_equiv
_atom_site_adp_type
_atom_site_occupancy
_atom_site_symmetry_multiplicity
_atom_site_calc_flag
_atom_site_refinement_flags
O1 O 0.35067(10) -0.36806(10) 0.06579(10) 0.0480(3) Uani 1 1 d .
C2 C 0.17915(14) -0.18977(13) 0.17478(13) 0.0357(3) Uani 1 1 d .
O3 O 0.41212(11) -0.28260(11) 0.15237(12) 0.0579(3) Uani 1 1 d .
C4 C 0.12333(15) -0.29501(13) 0.07628(14) 0.0393(4) Uani 1 1 d .
C5 C 0.08851(15) -0.20120(13) 0.14690(14) 0.0388(4) Uani 1 1 d .
H5A H -0.0008 -0.1459 0.1746 0.047 Uiso 1 1 calc R
C6 C 0.25669(15) -0.37772(14) 0.03710(14) 0.0414(4) Uani 1 1 d .
C7 C -0.00410(14) -0.00492(13) 0.28361(12) 0.0355(3) Uani 1 1 d .
C8 C 0.31932(15) -0.27905(14) 0.13365(14) 0.0418(4) Uani 1 1 d .
N9 N -0.20544(13) 0.15569(12) 0.31262(12) 0.0460(3) Uani 1 1 d .
C10 C 0.24586(14) 0.02201(13) 0.03599(13) 0.0355(3) Uani 1 1 d .
C11 C 0.31733(14) 0.09662(14) 0.00149(13) 0.0384(4) Uani 1 1 d .
N12 N 0.33423(13) 0.11212(13) 0.09610(12) 0.0459(3) Uani 1 1 d .
C13 C 0.22040(14) -0.00650(13) 0.15745(13) 0.0358(3) Uani 1 1 d .
C14 C 0.14704(14) -0.08258(13) 0.23949(13) 0.0369(3) Uani 1 1 d .
C15 C -0.22875(15) 0.06402(14) 0.39065(13) 0.0400(4) Uani 1 1 d .
C16 C -0.10487(15) -0.03880(14) 0.37391(13) 0.0372(3) Uani 1 1 d .
C17 C 0.22116(15) -0.00923(15) -0.04903(14) 0.0422(4) Uani 1 1 d .
H17A H 0.1740 -0.0573 -0.0299 0.051 Uiso 1 1 calc R
C18 C 0.03210(17) -0.30674(15) 0.04257(15) 0.0475(4) Uani 1 1 d .
H18A H -0.0577 -0.2517 0.0666 0.057 Uiso 1 1 calc R
C19 C 0.30027(18) -0.47208(15) -0.03048(16) 0.0520(4) Uani 1 1 d .
H19A H 0.3899 -0.5274 -0.0548 0.062 Uiso 1 1 calc R
C20 C 0.36206(16) 0.13956(16) -0.11161(15) 0.0478(4) Uani 1 1 d .
H20A H 0.4078 0.1891 -0.1321 0.057 Uiso 1 1 calc R
C21 C 0.27681(16) 0.04945(15) 0.18760(14) 0.0444(4) Uani 1 1 d .
H21A H 0.2764 0.0456 0.2613 0.053 Uiso 1 1 calc R
C22 C 0.31627(17) 0.28656(15) 0.17584(14) 0.0429(4) Uani 1 1 d .
C23 C 0.2077(2) -0.48222(16) -0.06097(16) 0.0566(5) Uani 1 1 d .
H23A H 0.2350 -0.5456 -0.1057 0.068 Uiso 1 1 calc R
C24 C -0.34869(17) 0.06289(18) 0.47159(15) 0.0514(4) Uani 1 1 d .
H24A H -0.4292 0.1321 0.4823 0.062 Uiso 1 1 calc R
C25 C -0.07025(16) 0.11182(14) 0.24983(14) 0.0429(4) Uani 1 1 d .
H25A H -0.0296 0.1566 0.1917 0.052 Uiso 1 1 calc R
C26 C 0.0745(2) -0.39911(16) -0.02580(16) 0.0544(5) Uani 1 1 d .
H26A H 0.0136 -0.4059 -0.0486 0.065 Uiso 1 1 calc R
C27 C -0.31059(16) 0.37885(15) 0.34711(14) 0.0478(4) Uani 1 1 d .
C28 C 0.33613(17) 0.10604(17) -0.19151(15) 0.0533(4) Uani 1 1 d .
H28A H 0.3649 0.1333 -0.2676 0.064 Uiso 1 1 calc R
C29 C 0.40426(17) 0.17957(17) 0.10101(17) 0.0532(5) Uani 1 1 d .
H29A H 0.4440 0.2085 0.0240 0.064 Uiso 1 1 calc R
H29B H 0.4767 0.1244 0.1292 0.064 Uiso 1 1 calc R
C30 C -0.30544(18) 0.27657(16) 0.29710(18) 0.0560(5) Uani 1 1 d .
H30A H -0.3930 0.2745 0.3313 0.067 Uiso 1 1 calc R
H30B H -0.2884 0.2952 0.2156 0.067 Uiso 1 1 calc R
C31 C -0.10529(18) -0.14608(16) 0.44000(15) 0.0490(4) Uani 1 1 d .
H31A H -0.0256 -0.2160 0.4306 0.059 Uiso 1 1 calc R
C32 C 0.26737(17) 0.03180(16) -0.16094(15) 0.0510(4) Uani 1 1 d .
H32A H 0.2525 0.0096 -0.2173 0.061 Uiso 1 1 calc R
C33 C 0.19311(18) -0.12910(17) 0.34527(15) 0.0521(4) Uani 1 1 d .
H33A H 0.1725 -0.0606 0.3839 0.078 Uiso 1 1 calc R
H33B H 0.2881 -0.1782 0.3205 0.078 Uiso 1 1 calc R
H33C H 0.1471 -0.1772 0.3967 0.078 Uiso 1 1 calc R
C34 C -0.34366(19) -0.0438(2) 0.53478(16) 0.0596(5) Uani 1 1 d .
H34A H -0.4222 -0.0467 0.5896 0.071 Uiso 1 1 calc R
C35 C 0.17941(19) 0.34385(17) 0.20204(17) 0.0573(5) Uani 1 1 d .
H35A H 0.1377 0.3139 0.1756 0.069 Uiso 1 1 calc R
C36 C -0.2240(2) -0.14744(19) 0.51875(16) 0.0592(5) Uani 1 1 d .
H36A H -0.2240 -0.2190 0.5619 0.071 Uiso 1 1 calc R
C37 C -0.2231(2) 0.36136(19) 0.39940(17) 0.0622(5) Uani 1 1 d .
H37A H -0.1590 0.2833 0.4074 0.075 Uiso 1 1 calc R
C38 C -0.40545(19) 0.49679(17) 0.33720(17) 0.0621(5) Uani 1 1 d .
H38A H -0.4659 0.5102 0.3024 0.074 Uiso 1 1 calc R
C39 C 0.3754(2) 0.33201(18) 0.21749(17) 0.0597(5) Uani 1 1 d .
H39A H 0.4678 0.2940 0.2010 0.072 Uiso 1 1 calc R
C40 C -0.4115(3) 0.59373(19) 0.3778(2) 0.0771(7) Uani 1 1 d .
H40A H -0.4757 0.6719 0.3704 0.092 Uiso 1 1 calc R
C41 C -0.3238(3) 0.5757(2) 0.4288(2) 0.0864(7) Uani 1 1 d .
H41A H -0.3272 0.6414 0.4557 0.104 Uiso 1 1 calc R
C42 C 0.1034(2) 0.4454(2) 0.2673(2) 0.0779(7) Uani 1 1 d .
H42A H 0.0111 0.4842 0.2838 0.094 Uiso 1 1 calc R
C43 C 0.2994(3) 0.4327(2) 0.2830(2) 0.0823(7) Uani 1 1 d .
H43A H 0.3405 0.4624 0.3104 0.099 Uiso 1 1 calc R
C44 C -0.2300(3) 0.4598(2) 0.4404(2) 0.0822(7) Uani 1 1 d .
H44A H -0.1706 0.4472 0.4760 0.099 Uiso 1 1 calc R
C45 C 0.1643(3) 0.4889(2) 0.3077(2) 0.0878(8) Uani 1 1 d .
H45A H 0.1131 0.5569 0.3521 0.105 Uiso 1 1 calc R

loop_
_atom_site_aniso_label
_atom_site_aniso_U_11
_atom_site_aniso_U_22
_atom_site_aniso_U_33
_atom_site_aniso_U_23
_atom_site_aniso_U_13
_atom_site_aniso_U_12
O1 0.0328(6) 0.0408(6) 0.0618(8) -0.0122(5) -0.0096(5) -0.0101(5)
C2 0.0328(8) 0.0320(8) 0.0386(8) 0.0005(6) -0.0109(6) -0.0126(6)
O3 0.0330(6) 0.0564(8) 0.0832(10) -0.0133(7) -0.0211(6) -0.0125(5)
C4 0.0391(8) 0.0331(8) 0.0439(9) -0.0007(7) -0.0133(7) -0.0149(7)
C5 0.0308(7) 0.0332(8) 0.0462(9) -0.0048(7) -0.0109(7) -0.0092(6)
C6 0.0392(8) 0.0355(8) 0.0449(9) -0.0006(7) -0.0104(7) -0.0161(7)
C7 0.0364(8) 0.0368(8) 0.0331(8) -0.0053(6) -0.0105(6) -0.0148(7)
C8 0.0351(8) 0.0374(8) 0.0481(9) -0.0007(7) -0.0106(7) -0.0153(7)
N9 0.0386(7) 0.0378(7) 0.0530(9) -0.0019(6) -0.0148(6) -0.0101(6)
C10 0.0292(7) 0.0344(8) 0.0399(8) -0.0068(6) -0.0106(6) -0.0098(6)
C11 0.0322(8) 0.0377(8) 0.0424(9) -0.0100(7) -0.0078(7) -0.0129(6)
N12 0.0458(8) 0.0549(8) 0.0461(8) -0.0110(6) -0.0093(6) -0.0300(7)
C13 0.0328(7) 0.0377(8) 0.0378(8) -0.0062(6) -0.0113(6) -0.0142(6)
C14 0.0353(8) 0.0375(8) 0.0385(8) -0.0025(6) -0.0143(7) -0.0141(7)
C15 0.0407(8) 0.0444(9) 0.0358(8) -0.0089(7) -0.0113(7) -0.0169(7)
C16 0.0392(8) 0.0386(8) 0.0332(8) -0.0066(6) -0.0104(6) -0.0154(7)
C17 0.0400(8) 0.0446(9) 0.0453(9) -0.0064(7) -0.0168(7) -0.0166(7)
C18 0.0468(9) 0.0385(9) 0.0596(11) -0.0031(8) -0.0218(8) -0.0163(7)
C19 0.0510(10) 0.0392(9) 0.0522(11) -0.0096(8) -0.0068(8) -0.0139(8)
C20 0.0409(9) 0.0483(10) 0.0488(10) -0.0039(8) -0.0062(8) -0.0214(8)
C21 0.0463(9) 0.0542(10) 0.0395(9) -0.0089(7) -0.0128(7) -0.0252(8)
C22 0.0503(9) 0.0431(9) 0.0425(9) 0.0023(7) -0.0169(7) -0.0264(8)
C23 0.0740(13) 0.0440(10) 0.0538(11) -0.0090(8) -0.0177(10) -0.0268(10)
C24 0.0375(9) 0.0635(11) 0.0480(10) -0.0162(9) -0.0071(7) -0.0173(8)
C25 0.0423(9) 0.0411(9) 0.0430(9) -0.0001(7) -0.0119(7) -0.0187(7)
C26 0.0663(12) 0.0473(10) 0.0611(12) -0.0016(8) -0.0287(9) -0.0277(9)
C27 0.0422(9) 0.0450(9) 0.0418(9) -0.0017(7) -0.0087(7) -0.0118(7)
C28 0.0489(10) 0.0605(11) 0.0387(9) -0.0008(8) -0.0079(8) -0.0202(9)
C29 0.0461(10) 0.0600(11) 0.0646(12) -0.0144(9) -0.0126(8) -0.0313(9)
C30 0.0480(10) 0.0470(10) 0.0681(12) 0.0007(9) -0.0283(9) -0.0106(8)
C31 0.0513(10) 0.0449(9) 0.0456(10) 0.0003(7) -0.0131(8) -0.0202(8)
C32 0.0519(10) 0.0573(11) 0.0445(10) -0.0089(8) -0.0203(8) -0.0174(9)
C33 0.0525(10) 0.0612(11) 0.0480(10) 0.0040(8) -0.0248(8) -0.0246(9)
C34 0.0530(11) 0.0806(14) 0.0453(11) -0.0071(10) -0.0030(8) -0.0381(10)
C35 0.0543(11) 0.0545(11) 0.0620(12) -0.0024(9) -0.0206(9) -0.0215(9)
C36 0.0664(12) 0.0630(12) 0.0475(11) 0.0060(9) -0.0114(9) -0.0373(10)
C37 0.0612(12) 0.0589(12) 0.0555(12) -0.0096(9) -0.0203(10) -0.0132(10)
C38 0.0543(11) 0.0505(11) 0.0595(12) -0.0026(9) -0.0144(9) -0.0090(9)
C39 0.0748(13) 0.0653(12) 0.0595(12) -0.0011(9) -0.0271(10) -0.0431(11)
C40 0.0836(16) 0.0473(12) 0.0699(15) -0.0126(10) -0.0100(12) -0.0128(11)
C41 0.1001(19) 0.0672(15) 0.0818(17) -0.0278(13) -0.0115(15) -0.0330(14)
C42 0.0691(14) 0.0574(13) 0.0746(15) -0.0041(11) -0.0112(12) -0.0115(11)
C43 0.121(2) 0.0765(16) 0.0722(15) -0.0137(12) -0.0287(15) -0.0581(16)
C44 0.0852(16) 0.0912(18) 0.0752(16) -0.0273(13) -0.0262(13) -0.0317(14)
C45 0.124(2) 0.0524(13) 0.0699(15) -0.0145(11) -0.0176(15) -0.0315(15)

loop_
_atom_type_symbol
_atom_type_description
_atom_type_scat_dispersion_real
_atom_type_scat_dispersion_imag
_atom_type_scat_source
C C 0.0033 0.0016 'International Tables Vol C Tables 4.2.6.8 and 6.1.1.4'
H H 0.0000 0.0000 'International Tables Vol C Tables 4.2.6.8 and 6.1.1.4'
N N 0.0061 0.0033 'International Tables Vol C Tables 4.2.6.8 and 6.1.1.4'
O O 0.0106 0.0060 'International Tables Vol C Tables 4.2.6.8 and 6.1.1.4'

loop_
_geom_angle_atom_site_label_1
_geom_angle_atom_site_label_2
_geom_angle_atom_site_label_3
_geom_angle
C8 O1 C6 123.06(12)
C5 C2 C8 118.50(14)
C5 C2 C14 123.75(13)
C8 C2 C14 117.56(13)
C6 C4 C18 118.05(15)
C6 C4 C5 117.72(14)
C18 C4 C5 124.22(14)
C2 C5 C4 122.90(14)
C2 C5 H5A 118.5
C4 C5 H5A 118.5
O1 C6 C19 117.66(14)
O1 C6 C4 120.13(14)
C19 C6 C4 122.20(16)
C25 C7 C16 105.94(13)
C25 C7 C14 127.01(14)
C16 C7 C14 126.98(13)
O3 C8 O1 115.64(14)
O3 C8 C2 126.69(15)
O1 C8 C2 117.66(13)
C25 N9 C15 107.99(13)
C25 N9 C30 125.53(15)
C15 N9 C30 126.47(14)
C17 C10 C11 117.54(14)
C17 C10 C13 135.83(14)
C11 C10 C13 106.59(13)
N12 C11 C20 129.38(14)
N12 C11 C10 107.85(14)
C20 C11 C10 122.75(15)
C21 N12 C11 108.31(12)
C21 N12 C29 124.46(14)
C11 N12 C29 127.20(14)
C21 C13 C10 105.64(13)
C21 C13 C14 124.81(14)
C10 C13 C14 129.54(13)
C13 C14 C7 110.49(12)
C13 C14 C2 108.20(12)
C7 C14 C2 110.30(12)
C13 C14 C33 109.55(12)
C7 C14 C33 107.30(12)
C2 C14 C33 111.02(13)
N9 C15 C24 129.91(15)
N9 C15 C16 107.63(13)
C24 C15 C16 122.43(15)
C31 C16 C15 117.73(14)
C31 C16 C7 135.09(15)
C15 C16 C7 107.13(13)
C32 C17 C10 119.52(15)
C32 C17 H17A 120.2
C10 C17 H17A 120.2
C26 C18 C4 120.27(16)
C26 C18 H18A 119.9
C4 C18 H18A 119.9
C23 C19 C6 118.37(17)
C23 C19 H19A 120.8
C6 C19 H19A 120.8
C28 C20 C11 117.51(16)
C28 C20 H20A 121.2
C11 C20 H20A 121.2
C13 C21 N12 111.60(14)
C13 C21 H21A 124.2
N12 C21 H21A 124.2
C35 C22 C39 118.50(17)
C35 C22 C29 122.77(16)
C39 C22 C29 118.71(16)
C19 C23 C26 120.80(16)
C19 C23 H23A 119.6
C26 C23 H23A 119.6
C34 C24 C15 117.61(17)
C34 C24 H24A 121.2
C15 C24 H24A 121.2
C7 C25 N9 111.29(14)
C7 C25 H25A 124.4
N9 C25 H25A 124.4
C18 C26 C23 120.27(17)
C18 C26 H26A 119.9
C23 C26 H26A 119.9
C37 C27 C38 118.25(18)
C37 C27 C30 122.84(16)
C38 C27 C30 118.88(17)
C20 C28 C32 121.32(17)
C20 C28 H28A 119.3
C32 C28 H28A 119.3
N12 C29 C22 113.93(14)
N12 C29 H29A 108.8
C22 C29 H29A 108.8
N12 C29 H29B 108.8
C22 C29 H29B 108.8
H29A C29 H29B 107.7
N9 C30 C27 115.72(15)
N9 C30 H30A 108.4
C27 C30 H30A 108.4
N9 C30 H30B 108.4
C27 C30 H30B 108.4
H30A C30 H30B 107.4
C36 C31 C16 119.72(17)
C36 C31 H31A 120.1
C16 C31 H31A 120.1
C17 C32 C28 121.35(16)
C17 C32 H32A 119.3
C28 C32 H32A 119.3
C14 C33 H33A 109.5
C14 C33 H33B 109.5
H33A C33 H33B 109.5
C14 C33 H33C 109.5
H33A C33 H33C 109.5
H33B C33 H33C 109.5
C24 C34 C36 121.47(17)
C24 C34 H34A 119.3
C36 C34 H34A 119.3
C22 C35 C42 120.6(2)
C22 C35 H35A 119.7
C42 C35 H35A 119.7
C31 C36 C34 121.02(17)
C31 C36 H36A 119.5
C34 C36 H36A 119.5
C27 C37 C44 120.2(2)
C27 C37 H37A 119.9
C44 C37 H37A 119.9
C40 C38 C27 121.2(2)
C40 C38 H38A 119.4
C27 C38 H38A 119.4
C43 C39 C22 120.8(2)
C43 C39 H39A 119.6
C22 C39 H39A 119.6
C41 C40 C38 120.1(2)
C41 C40 H40A 119.9
C38 C40 H40A 119.9
C40 C41 C44 119.6(2)
C40 C41 H41A 120.2
C44 C41 H41A 120.2
C45 C42 C35 119.9(2)
C45 C42 H42A 120.1
C35 C42 H42A 120.1
C45 C43 C39 120.1(2)
C45 C43 H43A 119.9
C39 C43 H43A 119.9
C41 C44 C37 120.6(2)
C41 C44 H44A 119.7
C37 C44 H44A 119.7
C43 C45 C42 120.1(2)
C43 C45 H45A 119.9
C42 C45 H45A 119.9

loop_
_geom_bond_atom_site_label_1
_geom_bond_atom_site_label_2
_geom_bond_distance
O1 C8 1.376(2)
O1 C6 1.3762(19)
C2 C5 1.343(2)
C2 C8 1.467(2)
C2 C14 1.536(2)
O3 C8 1.2084(19)
C4 C6 1.387(2)
C4 C18 1.399(2)
C4 C5 1.435(2)
C5 H5A 0.9300
C6 C19 1.382(2)
C7 C25 1.354(2)
C7 C16 1.444(2)
C7 C14 1.527(2)
N9 C25 1.377(2)
N9 C15 1.382(2)
N9 C30 1.453(2)
C10 C17 1.405(2)
C10 C11 1.421(2)
C10 C13 1.447(2)
C11 N12 1.371(2)
C11 C20 1.395(2)
N12 C21 1.368(2)
N12 C29 1.455(2)
C13 C21 1.359(2)
C13 C14 1.525(2)
C14 C33 1.555(2)
C15 C24 1.394(2)
C15 C16 1.410(2)
C16 C31 1.402(2)
C17 C32 1.377(2)
C17 H17A 0.9300
C18 C26 1.373(2)
C18 H18A 0.9300
C19 C23 1.377(3)
C19 H19A 0.9300
C20 C28 1.371(3)
C20 H20A 0.9300
C21 H21A 0.9300
C22 C35 1.376(2)
C22 C39 1.382(2)
C22 C29 1.499(2)
C23 C26 1.385(3)
C23 H23A 0.9300
C24 C34 1.370(3)
C24 H24A 0.9300
C25 H25A 0.9300
C26 H26A 0.9300
C27 C37 1.373(3)
C27 C38 1.391(2)
C27 C30 1.509(3)
C28 C32 1.396(3)
C28 H28A 0.9300
C29 H29A 0.9700
C29 H29B 0.9700
C30 H30A 0.9700
C30 H30B 0.9700
C31 C36 1.375(2)
C31 H31A 0.9300
C32 H32A 0.9300
C33 H33A 0.9600
C33 H33B 0.9600
C33 H33C 0.9600
C34 C36 1.387(3)
C34 H34A 0.9300
C35 C42 1.381(3)
C35 H35A 0.9300
C36 H36A 0.9300
C37 C44 1.387(3)
C37 H37A 0.9300
C38 C40 1.373(3)
C38 H38A 0.9300
C39 C43 1.374(3)
C39 H39A 0.9300
C40 C41 1.360(4)
C40 H40A 0.9300
C41 C44 1.374(4)
C41 H41A 0.9300
C42 C45 1.372(4)
C42 H42A 0.9300
C43 C45 1.360(4)
C43 H43A 0.9300
C44 H44A 0.9300
C45 H45A 0.9300
